data_1571098
loop_
_publ_author_name
'Bostr&#xf6;m, Hanna L B'
'Cairns, Andrew B.'
'Chen, Muzi'
'Daisenberger, Dominik'
'Ridley, Christopher J.'
'Funnell, Nicholas P.'

_publ_section_title
;
 The pressure response of Jahn-Teller-distorted Prussian blue analogues.
;
_journal_issue 9
_journal_name_full 'Chemical science'
_journal_page_first 3155
_journal_page_last 3164
_journal_paper_doi 10.1039/d3sc06912e
_journal_volume 15
_journal_year 2024
_chemical_compound_source 'synthesised in the lab'
_chemical_formula_moiety 'Rb0.9 Cu1 Co0.92 C5.52 N5.52'
_chemical_formula_structural 'Rb0.9 Cu1 Co0.92 C5.52 N5.52'
_chemical_formula_sum 'C5.52 Co0.92 Cu N5.52 Rb0.9'
_chemical_formula_weight 338.291492
_chemical_name_common RbCuCo
_chemical_name_systematic 'rubidium copper hexacyanocobaltate'
_space_group_crystal_system orthorhombic
_space_group_IT_number 66
_space_group_name_Hall '-C 2 2c'
_space_group_name_H-M_alt 'C c c m'
_symmetry_Int_Tables_number 66
_symmetry_space_group_name_Hall '-C 2 2c'
_cell_angle_alpha 90
_cell_angle_beta 90
_cell_angle_gamma 90
_cell_formula_units_Z 4
_cell_length_a 10.7927(6)
_cell_length_b 9.9495(6)
_cell_length_c 10.0194(6)
_cell_measurement_pressure 0.282000
_cell_measurement_temperature 293.00000
_cell_volume 1075.90(11)
_diffrn_ambient_temperature 293.00000
_diffrn_detector 'ZnS scintillator'
_diffrn_detector_type custom
_diffrn_measurement_device_type 'PEARL diffractometer'
_diffrn_radiation_monochromator none
_diffrn_radiation_type Neutron
_diffrn_source 'Pulsed neutron source'
_diffrn_source_target W
_exptl_absorpt_correction_type empirical
_exptl_absorpt_process_details
;
Calculated using MANTID routines.
;
_exptl_crystal_density_diffrn 2.08852
_pd_char_colour blue
_pd_instr_dist_spec/detc 800
_pd_instr_dist_src/spec 12800
_pd_instr_location 'ISIS Neutron Facility. Rutherford Appleton Laboratory'
_pd_meas_2theta_fixed 90
_pd_meas_scan_method Time-of-flight
_pd_proc_info_data_reduction
;
Data reduction performed using Mantid
;
_pd_proc_info_excluded_regions
;
?
;
_pd_proc_ls_background_function 'Chebychev polynomial'
_pd_proc_ls_pref_orient_corr
;
No requirement for preferred orientation correction
;
_pd_proc_ls_prof_R_factor 3.42877612
_pd_proc_ls_prof_wR_expected 659.997437
_pd_proc_ls_prof_wR_factor 4.10706353
_pd_spec_mounting 'TiZr Capsule'
_pd_spec_mount_mode transmission
_refine_ls_extinction_method none
_refine_ls_goodness_of_fit_all 0.00628
_refine_ls_matrix_type sparse
_refine_ls_number_parameters 53
_refine_ls_number_restraints 3
_refine_ls_R_I_factor 1.27981
_refine_ls_shift/su_max 0.03160
_refine_ls_weighting_scheme sigma
_cod_data_source_file d3sc06912e3.cif
_cod_data_source_block RbCuCo
_cod_original_cell_volume 1075.91(11)
_cod_original_formula_sum 'Rb0.9 Cu1 Co0.92 C5.52 N5.52'
_cod_database_code 1571098
_space_group_name_h-m Cccm
_pr_proc_ls_profile_function
;
Voigt function convoluted with a back-to-back double exponential.
;

loop_
_symmetry_equiv_pos_as_xyz
'x, y, z '
'-x, -y, z '
'-x, y, -z+1/2 '
'-x, y, z+1/2 '
'x, -y, -z+1/2 '
'x, -y, z+1/2 '
'x, y, -z '
'-x, -y, -z '
'x+1/2, y+1/2, z '
'-x+1/2, -y+1/2, z '
'-x+1/2, y+1/2, -z+1/2 '
'-x+1/2, y+1/2, z+1/2 '
'x+1/2, -y+1/2, -z+1/2 '
'x+1/2, -y+1/2, z+1/2 '
'x+1/2, y+1/2, -z '
'-x+1/2, -y+1/2, -z '

loop_
_atom_site_label
_atom_site_type_symbol
_atom_site_symmetry_multiplicity
_atom_site_fract_x
_atom_site_fract_y
_atom_site_fract_z
_atom_site_occupancy
_atom_site_B_iso_or_equiv
Cu1 Cu 4 0.25 0.25 0 1 1.07(11)
Co1 Co 4 0.25 0.75 0 0.92 1.07(11)
C1 C 8 0.929(3) 0.2611(12) 0 0.92 1.07(11)
C2 C 8 0.7611(12) 0.060(3) 0 0.92 1.07(11)
C3 C 8 0.25 0.25 0.694(3) 0.92 1.07(11)
N1 N 8 0.0316(17) 0.2884(9) 0 0.92 1.07(11)
N2 N 8 0.2884(9) 0.4496(19) 0 0.92 1.07(11)
N3 N 8 0.25 0.25 0.8076(17) 0.92 1.07(11)
Rb1 Rb 4 0 0 0.25 0.04754 1.07(11)
Rb2 Rb 4 0 0.5 0.25 0.85246 1.07(11)

loop_
_geom_angle_atom_site_label_1
_geom_angle_atom_site_label_2
_geom_angle_atom_site_label_3
_geom_angle
_geom_angle_site_symmetry_1
_geom_angle_site_symmetry_2
_geom_angle_site_symmetry_3
N3 Cu1 N3 180.000(3) 7_556 1_555 1_554
N2 Cu1 N3 90.000 10_555 1_555 7_556
N2 Cu1 N3 90.000 10_555 1_555 1_554
N2 Cu1 N2 180.000 1_555 1_555 10_555
N2 Cu1 N3 90.000 1_555 1_555 7_556
N2 Cu1 N3 90.000 1_555 1_555 1_554
N1 Cu1 N2 87.42(15) 10_555 1_555 1_555
N1 Cu1 N2 92.58(15) 10_555 1_555 10_555
N1 Cu1 N3 90.000 10_555 1_555 7_556
N1 Cu1 N3 90.000 10_555 1_555 1_554
N1 Cu1 N1 180.000 1_555 1_555 10_555
N1 Cu1 N2 92.58(15) 1_555 1_555 1_555
N1 Cu1 N2 87.42(15) 1_555 1_555 10_555
N1 Cu1 N3 90.000 1_555 1_555 7_556
N1 Cu1 N3 90.000 1_555 1_555 1_554
C3 Cu1 N1 90.000 7_556 1_555 1_555
C3 Cu1 N1 90.000 7_556 1_555 10_555
C3 Cu1 N2 90.000 7_556 1_555 1_555
C3 Cu1 N2 90.000 7_556 1_555 10_555
C3 Cu1 N3 0.000(6) 7_556 1_555 7_556
C3 Cu1 N3 180.000(4) 7_556 1_555 1_554
C3 Cu1 C3 180.000 1_554 1_555 7_556
C3 Cu1 N1 90.000 1_554 1_555 1_555
C3 Cu1 N1 90.000 1_554 1_555 10_555
C3 Cu1 N2 90.000 1_554 1_555 1_555
C3 Cu1 N2 90.000 1_554 1_555 10_555
C3 Cu1 N3 180.000(3) 1_554 1_555 7_556
C3 Cu1 N3 0.000(4) 1_554 1_555 1_554
C2 Cu1 C3 90.000 9_455 1_555 1_554
C2 Cu1 C3 90.000 9_455 1_555 7_556
C2 Cu1 N1 83.0(3) 9_455 1_555 1_555
C2 Cu1 N1 97.0(3) 9_455 1_555 10_555
C2 Cu1 N2 9.6(4) 9_455 1_555 1_555
C2 Cu1 N2 170.4(4) 9_455 1_555 10_555
C2 Cu1 N3 90.000 9_455 1_555 7_556
C2 Cu1 N3 90.000 9_455 1_555 1_554
C2 Cu1 C2 180.000(10) 2_655 1_555 9_455
C2 Cu1 C3 90.000 2_655 1_555 1_554
C2 Cu1 C3 90.000 2_655 1_555 7_556
C2 Cu1 N1 97.0(3) 2_655 1_555 1_555
C2 Cu1 N1 83.0(3) 2_655 1_555 10_555
C2 Cu1 N2 170.4(4) 2_655 1_555 1_555
C2 Cu1 N2 9.6(4) 2_655 1_555 10_555
C2 Cu1 N3 90.000 2_655 1_555 7_556
C2 Cu1 N3 90.000 2_655 1_555 1_554
C2 Co1 C2 180.000 9_455 1_555 2_665
C1 Co1 C2 89.64(8) 9_455 1_555 9_455
C1 Co1 C2 90.36(8) 9_455 1_555 2_665
C1 Co1 C1 180.000(5) 2_665 1_555 9_455
C1 Co1 C2 90.36(8) 2_665 1_555 9_455
C1 Co1 C2 89.64(8) 2_665 1_555 2_665
C3 Co1 C1 90.000 6_564 1_555 2_665
C3 Co1 C1 90.000 6_564 1_555 9_455
C3 Co1 C2 90.000 6_564 1_555 9_455
C3 Co1 C2 90.000 6_564 1_555 2_665
C3 Co1 C3 180.000 5_565 1_555 6_564
C3 Co1 C1 90.000 5_565 1_555 2_665
C3 Co1 C1 90.000 5_565 1_555 9_455
C3 Co1 C2 90.000 5_565 1_555 9_455
C3 Co1 C2 90.000 5_565 1_555 2_665
N2 Co1 C3 90.000 10_565 1_555 5_565
N2 Co1 C3 90.000 10_565 1_555 6_564
N2 Co1 C1 85.4(4) 10_565 1_555 2_665
N2 Co1 C1 94.6(4) 10_565 1_555 9_455
N2 Co1 C2 175.8(4) 10_565 1_555 9_455
N2 Co1 C2 4.2(4) 10_565 1_555 2_665
N2 Co1 N2 180.000 1_555 1_555 10_565
N2 Co1 C3 90.000 1_555 1_555 5_565
N2 Co1 C3 90.000 1_555 1_555 6_564
N2 Co1 C1 94.6(4) 1_555 1_555 2_665
N2 Co1 C1 85.4(4) 1_555 1_555 9_455
N2 Co1 C2 4.2(4) 1_555 1_555 9_455
N2 Co1 C2 175.8(4) 1_555 1_555 2_665
N1 Co1 N2 89.27(7) 9_555 1_555 1_555
N1 Co1 N2 90.73(7) 9_555 1_555 10_565
N1 Co1 C3 90.000 9_555 1_555 5_565
N1 Co1 C3 90.000 9_555 1_555 6_564
N1 Co1 C1 176.1(4) 9_555 1_555 2_665
N1 Co1 C1 3.9(4) 9_555 1_555 9_455
N1 Co1 C2 93.5(4) 9_555 1_555 9_455
N1 Co1 C2 86.5(4) 9_555 1_555 2_665
N1 Co1 N1 180.000 2_565 1_555 9_555
N1 Co1 N2 90.73(7) 2_565 1_555 1_555
N1 Co1 N2 89.27(7) 2_565 1_555 10_565
N1 Co1 C3 90.000 2_565 1_555 5_565
N1 Co1 C3 90.000 2_565 1_555 6_564
N1 Co1 C1 3.9(4) 2_565 1_555 2_665
N1 Co1 C1 176.1(4) 2_565 1_555 9_455
N1 Co1 C2 86.5(4) 2_565 1_555 9_455
N1 Co1 C2 93.5(4) 2_565 1_555 2_665
N3 Co1 N1 90.000 5_565 1_555 2_565
N3 Co1 N1 90.000 5_565 1_555 9_555
N3 Co1 N2 90.000 5_565 1_555 1_555
N3 Co1 N2 90.000 5_565 1_555 10_565
N3 Co1 C3 0.000 5_565 1_555 5_565
N3 Co1 C3 180.000 5_565 1_555 6_564
N3 Co1 C1 90.000 5_565 1_555 2_665
N3 Co1 C1 90.000 5_565 1_555 9_455
N3 Co1 C2 90.000 5_565 1_555 9_455
N3 Co1 C2 90.000 5_565 1_555 2_665
N3 Co1 N3 180.000(5) 6_564 1_555 5_565
N3 Co1 N1 90.000 6_564 1_555 2_565
N3 Co1 N1 90.000 6_564 1_555 9_555
N3 Co1 N2 90.000 6_564 1_555 1_555
N3 Co1 N2 90.000 6_564 1_555 10_565
N3 Co1 C3 180.000(6) 6_564 1_555 5_565
N3 Co1 C3 0.000 6_564 1_555 6_564
N3 Co1 C1 90.000 6_564 1_555 2_665
N3 Co1 C1 90.000 6_564 1_555 9_455
N3 Co1 C2 90.000 6_564 1_555 9_455
N3 Co1 C2 90.000 6_564 1_555 2_665
Co1 C1 N1 169.5(11) 2_665 1_555 1_655
C2 C1 Co1 44.5(5) 1_555 1_555 2_665
C2 C1 N1 146.0(14) 1_555 1_555 1_655
C2 C1 C2 88.7(11) 10_655 1_555 1_555
C2 C1 Co1 44.2(6) 10_655 1_555 2_665
C2 C1 N1 125.3(11) 10_655 1_555 1_655
C3 C1 C2 59.6(6) 4_654 1_555 10_655
C3 C1 C2 59.8(5) 4_654 1_555 1_555
C3 C1 Co1 45.1(5) 4_654 1_555 2_665
C3 C1 N1 133.9(5) 4_654 1_555 1_655
C3 C1 C3 90.2(11) 3_655 1_555 4_654
C3 C1 C2 59.6(6) 3_655 1_555 10_655
C3 C1 C2 59.8(5) 3_655 1_555 1_555
C3 C1 Co1 45.1(5) 3_655 1_555 2_665
C3 C1 N1 133.9(5) 3_655 1_555 1_655
Co1 C2 N2 168.7(12) 2_665 1_555 9_545
C1 C2 Co1 45.8(6) 1_555 1_555 2_665
C1 C2 N2 122.8(12) 1_555 1_555 9_545
C3 C2 C1 60.9(6) 3_655 1_555 1_555
C3 C2 Co1 45.8(6) 3_655 1_555 2_665
C3 C2 N2 133.2(5) 3_655 1_555 9_545
C3 C2 C3 91.5(11) 4_654 1_555 3_655
C3 C2 C1 60.9(6) 4_654 1_555 1_555
C3 C2 Co1 45.8(6) 4_654 1_555 2_665
C3 C2 N2 133.2(5) 4_654 1_555 9_545
C1 C2 C3 60.7(5) 10_655 1_555 4_654
C1 C2 C3 60.7(5) 10_655 1_555 3_655
C1 C2 C1 91.3(11) 10_655 1_555 1_555
C1 C2 Co1 45.5(5) 10_655 1_555 2_665
C1 C2 N2 145.8(14) 10_655 1_555 9_545
Cu1 C2 C1 128.6(8) 2_655 1_555 10_655
Cu1 C2 C3 133.9(6) 2_655 1_555 4_654
Cu1 C2 C3 133.9(6) 2_655 1_555 3_655
Cu1 C2 C1 140.0(8) 2_655 1_555 1_555
Cu1 C2 Co1 174.1(6) 2_655 1_555 2_665
Cu1 C2 N2 17.2(7) 2_655 1_555 9_545
Co1 C3 N3 180.000 5_565 1_555 1_555
C2 C3 Co1 44.2(6) 13_455 1_555 5_565
C2 C3 N3 135.8(6) 13_455 1_555 1_555
C2 C3 C2 88.5(11) 3_655 1_555 13_455
C2 C3 Co1 44.2(6) 3_655 1_555 5_565
C2 C3 N3 135.8(6) 3_655 1_555 1_555
C1 C3 C2 59.7(5) 13_455 1_555 3_655
C1 C3 C2 59.3(5) 13_455 1_555 13_455
C1 C3 Co1 44.9(5) 13_455 1_555 5_565
C1 C3 N3 135.1(5) 13_455 1_555 1_555
C1 C3 C1 89.8(11) 3_655 1_555 13_455
C1 C3 C2 59.3(5) 3_655 1_555 3_655
C1 C3 C2 59.7(5) 3_655 1_555 13_455
C1 C3 Co1 44.9(5) 3_655 1_555 5_565
C1 C3 N3 135.1(5) 3_655 1_555 1_555
Cu1 C3 C1 135.1(5) 1_556 1_555 3_655
Cu1 C3 C1 135.1(5) 1_556 1_555 13_455
Cu1 C3 C2 135.8(6) 1_556 1_555 3_655
Cu1 C3 C2 135.8(6) 1_556 1_555 13_455
Cu1 C3 Co1 180.000 1_556 1_555 5_565
Cu1 C3 N3 0.000(4) 1_556 1_555 1_555
Cu1 N1 C1 157.0(9) 1_555 1_555 1_455
N2 N1 Cu1 41.4(3) 10_555 1_555 1_555
N2 N1 C1 115.6(10) 10_555 1_555 1_455
Co1 N1 N2 122.2(5) 2_565 1_555 10_555
Co1 N1 Cu1 163.6(4) 2_565 1_555 1_555
Co1 N1 C1 6.6(7) 2_565 1_555 1_455
N3 N1 Co1 138.3(3) 1_554 1_555 2_565
N3 N1 N2 54.3(3) 1_554 1_555 10_555
N3 N1 Cu1 38.9(3) 1_554 1_555 1_555
N3 N1 C1 135.7(4) 1_554 1_555 1_455
N3 N1 N3 77.8(6) 7_556 1_555 1_554
N3 N1 Co1 138.3(3) 7_556 1_555 2_565
N3 N1 N2 54.3(3) 7_556 1_555 10_555
N3 N1 Cu1 38.9(3) 7_556 1_555 1_555
N3 N1 C1 135.7(4) 7_556 1_555 1_455
Cu1 N2 C2 153.2(10) 1_555 1_555 9_455
N3 N2 Cu1 43.5(4) 7_556 1_555 1_555
N3 N2 C2 130.3(5) 7_556 1_555 9_455
N3 N2 N3 87.1(8) 1_554 1_555 7_556
N3 N2 Cu1 43.5(4) 1_554 1_555 1_555
N3 N2 C2 130.3(5) 1_554 1_555 9_455
Co1 N2 N3 133.0(4) 1_555 1_555 1_554
Co1 N2 N3 133.0(4) 1_555 1_555 7_556
Co1 N2 Cu1 160.3(4) 1_555 1_555 1_555
Co1 N2 C2 7.1(8) 1_555 1_555 9_455
N1 N2 Co1 148.5(6) 10_555 1_555 1_555
N1 N2 N3 63.0(4) 10_555 1_555 1_554
N1 N2 N3 63.0(4) 10_555 1_555 7_556
N1 N2 Cu1 51.2(4) 10_555 1_555 1_555
N1 N2 C2 155.6(11) 10_555 1_555 9_455
Cu1 N3 C3 180.000 1_556 1_555 1_555
N2 N3 Cu1 46.5(4) 10_556 1_555 1_556
N2 N3 C3 133.5(4) 10_556 1_555 1_555
N2 N3 N2 92.9(8) 1_556 1_555 10_556
N2 N3 Cu1 46.5(4) 1_556 1_555 1_556
N2 N3 C3 133.5(4) 1_556 1_555 1_555
N1 N3 N2 66.0(3) 1_556 1_555 1_556
N1 N3 N2 62.7(3) 1_556 1_555 10_556
N1 N3 Cu1 51.1(3) 1_556 1_555 1_556
N1 N3 C3 128.9(3) 1_556 1_555 1_555
N1 N3 N1 102.2(6) 10_556 1_555 1_556
N1 N3 N2 62.7(3) 10_556 1_555 1_556
N1 N3 N2 66.0(3) 10_556 1_555 10_556
N1 N3 Cu1 51.1(3) 10_556 1_555 1_556
N1 N3 C3 128.9(3) 10_556 1_555 1_555
Co1 N3 N1 128.9(3) 5_565 1_555 10_556
Co1 N3 N1 128.9(3) 5_565 1_555 1_556
Co1 N3 N2 133.5(4) 5_565 1_555 1_556
Co1 N3 N2 133.5(4) 5_565 1_555 10_556
Co1 N3 Cu1 180.000(3) 5_565 1_555 1_556
Co1 N3 C3 0.000(5) 5_565 1_555 1_555

loop_
_geom_bond_atom_site_label_1
_geom_bond_atom_site_label_2
_geom_bond_distance
_geom_bond_site_symmetry_1
_geom_bond_site_symmetry_2
Cu1 N3 1.928(17) 1_555 1_554
Cu1 N3 1.928(17) 1_555 7_556
Cu1 N2 2.028(19) 1_555 10_555
Cu1 N2 2.028(19) 1_555 1_555
Cu1 N1 2.388(19) 1_555 10_555
Cu1 N1 2.388(19) 1_555 1_555
Cu1 C3 3.07(3) 1_555 7_556
Cu1 C3 3.07(3) 1_555 1_554
Cu1 C2 3.09(3) 1_555 9_455
Cu1 C2 3.09(3) 1_555 2_655
Co1 C2 1.89(3) 1_555 2_665
Co1 C2 1.89(3) 1_555 9_455
Co1 C1 1.94(3) 1_555 9_455
Co1 C1 1.94(3) 1_555 2_665
Co1 C3 1.94(3) 1_555 6_564
Co1 C3 1.94(3) 1_555 5_565
Co1 N2 3.018(19) 1_555 10_565
Co1 N2 3.018(19) 1_555 1_555
Co1 N1 3.063(19) 1_555 9_555
Co1 N1 3.063(19) 1_555 2_565
Co1 N3 3.082(17) 1_555 5_565
Co1 N3 3.082(17) 1_555 6_564
C1 N1 1.14(3) 1_555 1_655
C1 Co1 1.94(3) 1_555 2_665
C1 C2 2.70(3) 1_555 1_555
C1 C2 2.72(3) 1_555 10_655
C1 C3 2.74(3) 1_555 4_654
C1 C3 2.74(3) 1_555 3_655
C2 N2 1.14(3) 1_555 9_545
C2 Co1 1.89(3) 1_555 2_665
C2 C1 2.70(3) 1_555 1_555
C2 C3 2.71(3) 1_555 3_655
C2 C3 2.71(3) 1_555 4_654
C2 C1 2.72(3) 1_555 10_655
C2 Cu1 3.09(3) 1_555 2_655
C3 N3 1.14(3) 1_555 1_555
C3 Co1 1.94(3) 1_555 5_565
C3 C2 2.71(3) 1_555 13_455
C3 C2 2.71(3) 1_555 3_655
C3 C1 2.74(3) 1_555 13_455
C3 C1 2.74(3) 1_555 3_655
C3 Cu1 3.07(3) 1_555 1_556
N1 C1 1.14(3) 1_555 1_455
N1 Cu1 2.388(19) 1_555 1_555
N1 N2 3.063(19) 1_555 10_555
N1 Co1 3.063(19) 1_555 2_565
N1 N3 3.07(2) 1_555 1_554
N1 N3 3.07(2) 1_555 7_556
N2 C2 1.14(3) 1_555 9_455
N2 Cu1 2.028(19) 1_555 1_555
N2 N3 2.798(18) 1_555 7_556
N2 N3 2.798(18) 1_555 1_554
N2 Co1 3.018(19) 1_555 1_555
N2 N1 3.063(19) 1_555 10_555
N3 C3 1.14(3) 1_555 1_555
N3 Cu1 1.928(17) 1_555 1_556
N3 N2 2.798(18) 1_555 10_556
N3 N2 2.798(18) 1_555 1_556
N3 N1 3.07(2) 1_555 1_556
N3 N1 3.07(2) 1_555 10_556
N3 Co1 3.082(17) 1_555 5_565
